data_4060797
loop_
_publ_author_name
'Lee, Heung-Sae'
'Bae, Jin-Young'
'Kim, Dae-Hyun'
'Kim, Hoon Sik'
'Kim, Sung-Joon'
'Cho, Sungil'
'Ko, Jaejung'
'Kang, Sang Ook'

_publ_section_title
;
Rhodium and Iridium Phosphinothiolato Complexes. Synthesis and Crystal 
Structures of Mononuclear [M(cod)(S,P-SC~2~B~10~H~10~PPh~2~)] and 
Dinuclear [M~2~(CO)~2~(S,P-\m-SC~2~B~10~H~10~PPh~2~)] (M = Rh, Ir) 
and Their Performance in Catalytic Carbonylation
;
_journal_issue 1
_journal_name_full Organometallics
_journal_page_first 210
_journal_page_last 219
_journal_paper_doi 10.1021/om0107789
_journal_volume 21
_journal_year 2002
_chemical_formula_sum 'C21 H35 B10 O P2 Rh S'
_chemical_formula_weight 608.50
_space_group_IT_number 14
_symmetry_cell_setting monoclinic
_symmetry_space_group_name_Hall '-P 2yn'
_symmetry_space_group_name_H-M 'P 1 21/n 1'
_atom_sites_solution_hydrogens geom
_atom_sites_solution_primary direct
_atom_sites_solution_secondary difmap
_audit_creation_method SHELXL-97
_cell_angle_alpha 90.00
_cell_angle_beta 96.846(5)
_cell_angle_gamma 90.00
_cell_formula_units_Z 4
_cell_length_a 11.6078(6)
_cell_length_b 21.9130(10)
_cell_length_c 11.6386(8)
_cell_measurement_reflns_used 25
_cell_measurement_temperature 293(2)
_cell_measurement_theta_max 13.64
_cell_measurement_theta_min 11.26
_cell_volume 2939.3(3)
_computing_cell_refinement 'CAD-4 software (Enraf-Nonius, 1988)'
_computing_data_collection 'CAD-4 software (Enraf-Nonius, 1988)'
_computing_data_reduction 'Xtal3.2 (Hall & Stewart, 1992)'
_computing_molecular_graphics 'ORTEP3 (Jonson & Burrett, 1998)'
_computing_publication_material SHELXL-97(Sheldrick,1997)
_computing_structure_refinement 'SHELXL-97 (Sheldrick, 1997)'
_computing_structure_solution 'SHELXS-97 (Sheldrick, 1990)'
_diffrn_ambient_temperature 293(2)
_diffrn_measured_fraction_theta_full 0.973
_diffrn_measured_fraction_theta_max 0.973
_diffrn_measurement_device_type 'Enraf-Nonius CAD-4'
_diffrn_measurement_method \w/2q
_diffrn_radiation_monochromator graphite
_diffrn_radiation_source 'fine-focus sealed tube'
_diffrn_radiation_type MoK\a
_diffrn_radiation_wavelength 0.71070
_diffrn_reflns_av_R_equivalents 0.0265
_diffrn_reflns_av_sigmaI/netI 0.0808
_diffrn_reflns_limit_h_max 14
_diffrn_reflns_limit_h_min 0
_diffrn_reflns_limit_k_max 27
_diffrn_reflns_limit_k_min 0
_diffrn_reflns_limit_l_max 14
_diffrn_reflns_limit_l_min -14
_diffrn_reflns_number 6100
_diffrn_reflns_theta_full 25.97
_diffrn_reflns_theta_max 25.97
_diffrn_reflns_theta_min 1.86
_diffrn_standards_decay_% 2.39
_diffrn_standards_interval_count 3600
_diffrn_standards_number 3
_exptl_absorpt_coefficient_mu 0.776
_exptl_absorpt_correction_T_max 1.00
_exptl_absorpt_correction_T_min 0.80
_exptl_absorpt_correction_type psi-scan
_exptl_crystal_colour yellow
_exptl_crystal_density_diffrn 1.375
_exptl_crystal_density_method 'not measured'
_exptl_crystal_description block
_exptl_crystal_F_000 1240
_exptl_crystal_size_max 0.3
_exptl_crystal_size_mid 0.2
_exptl_crystal_size_min 0.2
_refine_diff_density_max 0.609
_refine_diff_density_min -0.613
_refine_diff_density_rms 0.086
_refine_ls_extinction_method none
_refine_ls_goodness_of_fit_ref 0.943
_refine_ls_hydrogen_treatment mixed
_refine_ls_matrix_type full
_refine_ls_number_parameters 348
_refine_ls_number_reflns 5774
_refine_ls_number_restraints 0
_refine_ls_restrained_S_all 0.943
_refine_ls_R_factor_all 0.1230
_refine_ls_R_factor_gt 0.0494
_refine_ls_shift/su_max 0.000
_refine_ls_shift/su_mean 0.000
_refine_ls_structure_factor_coef Fsqd
_refine_ls_weighting_details 'w=1/[\s^2^(Fo^2^)+(0.1000P)^2^+0.0000P] where P=(Fo^2^+2Fc^2^)/3'
_refine_ls_weighting_scheme calc
_refine_ls_wR_factor_gt 0.1264
_refine_ls_wR_factor_ref 0.1622
_reflns_number_gt 3491
_reflns_number_total 5774
_reflns_threshold_expression >2sigma(I)
_cod_depositor_comments
;
The following automatic conversions were performed:
'_symmetry_cell_setting' value 'Monoclinic' changed to 'monoclinic'
according to '/home/saulius/struct/CIF-dictionaries/cif_core.dic'
dictionary named 'cif_core.dic' version 2.4.1 from 2010-06-29.

Automatic conversion script
Id: cif_fix_enum 1527 2010-12-29 10:47:43Z saulius 
;
_cod_original_sg_symbol_H-M 'P 21/n'
_cod_database_code 4060797

loop_
_symmetry_equiv_pos_as_xyz
'x, y, z'
'-x+1/2, y+1/2, -z+1/2'
'-x, -y, -z'
'x-1/2, -y-1/2, z-1/2'

loop_
_atom_site_label
_atom_site_type_symbol
_atom_site_fract_x
_atom_site_fract_y
_atom_site_fract_z
_atom_site_U_iso_or_equiv
_atom_site_adp_type
_atom_site_occupancy
_atom_site_calc_flag
_atom_site_refinement_flags
_atom_site_disorder_assembly
_atom_site_disorder_group
Rh1 Rh 0.16027(4) 0.84597(2) 0.42655(4) 0.04407(17) Uani 1 d . . .
S1 S 0.36217(14) 0.84760(9) 0.42998(12) 0.0540(4) Uani 1 d . . .
P1 P 0.15146(13) 0.82059(7) 0.23411(12) 0.0376(3) Uani 1 d . . .
P2 P 0.19137(19) 0.87256(9) 0.62044(14) 0.0629(5) Uani 1 d . . .
O1 O -0.0936(6) 0.8339(4) 0.4287(6) 0.125(3) Uani 1 d . . .
C1 C 0.3851(5) 0.8706(3) 0.2875(5) 0.0417(13) Uani 1 d . . .
C2 C 0.2815(5) 0.8553(2) 0.1776(4) 0.0355(12) Uani 1 d . . .
C3 C 0.0317(5) 0.8502(3) 0.1335(5) 0.0490(14) Uani 1 d . . .
C4 C -0.0107(6) 0.9071(4) 0.1573(7) 0.074(2) Uani 1 d . . .
H4 H 0.0212 0.9286 0.2223 0.089 Uiso 1 calc R . .
C5 C -0.1011(7) 0.9319(5) 0.0837(9) 0.103(3) Uani 1 d . . .
H5 H -0.1289 0.9705 0.0989 0.124 Uiso 1 calc R . .
C6 C -0.1495(9) 0.9006(5) -0.0100(10) 0.118(4) Uani 1 d . . .
H6 H -0.2111 0.9175 -0.0581 0.142 Uiso 1 calc R . .
C7 C -0.1082(8) 0.8444(5) -0.0341(8) 0.102(3) Uani 1 d . . .
H7 H -0.1411 0.8230 -0.0989 0.122 Uiso 1 calc R . .
C8 C -0.0173(6) 0.8192(4) 0.0381(6) 0.0671(19) Uani 1 d . . .
H8 H 0.0108 0.7808 0.0216 0.081 Uiso 1 calc R . .
C9 C 0.1535(5) 0.7390(2) 0.2059(5) 0.0402(13) Uani 1 d . . .
C10 C 0.1810(7) 0.7111(3) 0.1050(6) 0.0615(18) Uani 1 d . . .
H10 H 0.2043 0.7347 0.0455 0.074 Uiso 1 calc R . .
C11 C 0.1738(7) 0.6492(3) 0.0934(6) 0.0651(18) Uani 1 d . . .
H11 H 0.1935 0.6310 0.0262 0.078 Uiso 1 calc R . .
C12 C 0.1383(6) 0.6133(3) 0.1787(7) 0.0610(18) Uani 1 d . . .
H12 H 0.1338 0.5712 0.1693 0.073 Uiso 1 calc R . .
C13 C 0.1093(6) 0.6397(3) 0.2774(7) 0.0628(19) Uani 1 d . . .
H13 H 0.0839 0.6156 0.3351 0.075 Uiso 1 calc R . .
C14 C 0.1177(5) 0.7020(3) 0.2917(5) 0.0496(15) Uani 1 d . . .
H14 H 0.0992 0.7196 0.3599 0.059 Uiso 1 calc R . .
C15 C 0.0049(7) 0.8401(4) 0.4282(6) 0.072(2) Uani 1 d . . .
C16 C 0.0696(9) 0.8760(6) 0.7025(8) 0.117(4) Uani 1 d . . .
H16A H 0.0265 0.8383 0.6897 0.140 Uiso 1 calc R . .
H16B H 0.0996 0.8774 0.7839 0.140 Uiso 1 calc R . .
C17 C -0.0096(10) 0.9251(7) 0.6799(13) 0.176(7) Uani 1 d . . .
H17A H 0.0305 0.9600 0.6544 0.263 Uiso 1 calc R . .
H17B H -0.0426 0.9352 0.7493 0.263 Uiso 1 calc R . .
H17C H -0.0703 0.9134 0.6207 0.263 Uiso 1 calc R . .
C18 C 0.2938(8) 0.8199(5) 0.7058(7) 0.093(3) Uani 1 d . . .
H18A H 0.3674 0.8209 0.6742 0.112 Uiso 1 calc R . .
H18B H 0.3073 0.8347 0.7848 0.112 Uiso 1 calc R . .
C19 C 0.2552(11) 0.7581(5) 0.7076(9) 0.127(4) Uani 1 d . . .
H19A H 0.1822 0.7565 0.7386 0.191 Uiso 1 calc R . .
H19B H 0.3114 0.7342 0.7552 0.191 Uiso 1 calc R . .
H19C H 0.2459 0.7421 0.6303 0.191 Uiso 1 calc R . .
C20 C 0.2698(8) 0.9438(4) 0.6502(7) 0.087(3) Uani 1 d . . .
H20A H 0.2637 0.9553 0.7297 0.104 Uiso 1 calc R . .
H20B H 0.3512 0.9365 0.6438 0.104 Uiso 1 calc R . .
C21 C 0.2308(11) 0.9960(5) 0.5747(9) 0.138(5) Uani 1 d . . .
H21A H 0.1485 1.0012 0.5734 0.207 Uiso 1 calc R . .
H21B H 0.2488 0.9883 0.4976 0.207 Uiso 1 calc R . .
H21C H 0.2698 1.0324 0.6041 0.207 Uiso 1 calc R . .
B3 B 0.3037(6) 0.9298(3) 0.2249(6) 0.0449(15) Uani 1 d . . .
H3 H 0.2415 0.9559 0.2696 0.054 Uiso 1 calc R . .
B4 B 0.4539(6) 0.9371(4) 0.2617(7) 0.0526(18) Uani 1 d . . .
H4A H 0.4906 0.9686 0.3299 0.063 Uiso 1 calc R . .
B5 B 0.5184(6) 0.8651(4) 0.2423(6) 0.0524(18) Uani 1 d . . .
H5A H 0.5965 0.8498 0.2976 0.063 Uiso 1 calc R . .
B6 B 0.4074(6) 0.8129(3) 0.1909(6) 0.0438(15) Uani 1 d . . .
H6A H 0.4120 0.7641 0.2132 0.053 Uiso 1 calc R . .
B7 B 0.2770(7) 0.9116(3) 0.0750(6) 0.0462(16) Uani 1 d . . .
H7A H 0.1973 0.9263 0.0214 0.055 Uiso 1 calc R . .
B8 B 0.3876(7) 0.9635(3) 0.1266(7) 0.0567(19) Uani 1 d . . .
H8A H 0.3806 1.0124 0.1056 0.068 Uiso 1 calc R . .
B9 B 0.5221(7) 0.9241(4) 0.1374(7) 0.062(2) Uani 1 d . . .
H9 H 0.6033 0.9474 0.1236 0.075 Uiso 1 calc R . .
B10 B 0.4931(6) 0.8468(4) 0.0920(6) 0.0540(18) Uani 1 d . . .
H10A H 0.5553 0.8199 0.0488 0.065 Uiso 1 calc R . .
B11 B 0.3420(6) 0.8402(3) 0.0538(5) 0.0437(15) Uani 1 d . . .
H11A H 0.3047 0.8086 -0.0141 0.052 Uiso 1 calc R . .
B12 B 0.4123(7) 0.9077(4) 0.0209(7) 0.058(2) Uani 1 d . . .
H12A H 0.4222 0.9202 -0.0689 0.070 Uiso 1 calc R . .

loop_
_atom_site_aniso_label
_atom_site_aniso_U_11
_atom_site_aniso_U_22
_atom_site_aniso_U_33
_atom_site_aniso_U_23
_atom_site_aniso_U_13
_atom_site_aniso_U_12
Rh1 0.0493(3) 0.0507(3) 0.0335(2) -0.0043(2) 0.01048(18) -0.0024(2)
S1 0.0487(9) 0.0803(11) 0.0324(7) 0.0042(8) 0.0015(6) 0.0047(8)
P1 0.0396(8) 0.0400(8) 0.0335(7) -0.0007(6) 0.0053(6) -0.0009(6)
P2 0.0950(14) 0.0598(11) 0.0366(9) -0.0090(8) 0.0186(9) -0.0096(10)
O1 0.067(4) 0.201(8) 0.115(5) -0.066(5) 0.037(4) -0.028(4)
C1 0.036(3) 0.051(3) 0.037(3) -0.006(3) 0.000(2) 0.001(3)
C2 0.040(3) 0.038(3) 0.027(2) 0.004(2) 0.000(2) 0.005(2)
C3 0.045(3) 0.054(4) 0.047(3) -0.002(3) 0.001(3) -0.002(3)
C4 0.068(5) 0.073(5) 0.077(5) -0.018(4) -0.012(4) 0.028(4)
C5 0.073(6) 0.095(7) 0.132(8) -0.015(6) -0.026(5) 0.047(5)
C6 0.081(7) 0.130(9) 0.129(9) -0.016(7) -0.046(6) 0.034(6)
C7 0.087(6) 0.113(8) 0.093(7) -0.022(6) -0.040(5) 0.018(6)
C8 0.061(4) 0.070(5) 0.066(5) -0.005(4) -0.009(4) 0.008(4)
C9 0.042(3) 0.037(3) 0.041(3) 0.001(2) 0.004(2) -0.003(2)
C10 0.093(5) 0.042(4) 0.051(4) -0.003(3) 0.015(4) -0.016(3)
C11 0.086(5) 0.050(4) 0.061(4) -0.012(3) 0.015(4) -0.005(4)
C12 0.062(4) 0.038(4) 0.084(5) 0.004(3) 0.010(4) -0.002(3)
C13 0.065(4) 0.047(4) 0.079(5) 0.016(3) 0.019(4) -0.005(3)
C14 0.052(4) 0.051(4) 0.046(3) 0.011(3) 0.006(3) 0.001(3)
C15 0.058(5) 0.097(6) 0.063(4) -0.028(4) 0.020(4) -0.010(4)
C16 0.112(8) 0.166(10) 0.083(6) -0.055(7) 0.053(6) -0.048(8)
C17 0.101(9) 0.188(14) 0.245(19) -0.040(13) 0.049(10) 0.033(10)
C18 0.103(7) 0.125(8) 0.046(4) 0.005(5) -0.013(4) -0.020(6)
C19 0.158(11) 0.092(8) 0.117(9) 0.026(6) -0.043(7) -0.021(7)
C20 0.097(6) 0.093(6) 0.069(5) -0.036(5) 0.003(5) -0.019(5)
C21 0.212(15) 0.072(7) 0.124(10) 0.010(6) -0.004(9) -0.030(7)
B3 0.049(4) 0.031(3) 0.054(4) -0.001(3) 0.004(3) 0.003(3)
B4 0.047(4) 0.057(4) 0.055(4) -0.014(3) 0.013(3) -0.011(3)
B5 0.035(4) 0.071(5) 0.052(4) -0.002(3) 0.007(3) 0.002(3)
B6 0.048(4) 0.036(4) 0.049(4) -0.001(3) 0.010(3) 0.008(3)
B7 0.060(4) 0.035(4) 0.043(4) 0.007(3) 0.006(3) -0.005(3)
B8 0.067(5) 0.042(4) 0.064(5) 0.002(3) 0.019(4) -0.009(4)
B9 0.062(5) 0.068(5) 0.060(5) 0.004(4) 0.019(4) -0.011(4)
B10 0.056(4) 0.059(4) 0.050(4) 0.000(4) 0.019(3) 0.005(4)
B11 0.057(4) 0.046(4) 0.030(3) 0.002(3) 0.012(3) -0.001(3)
B12 0.061(5) 0.065(5) 0.052(4) 0.007(4) 0.020(4) -0.010(4)

loop_
_atom_type_symbol
_atom_type_description
_atom_type_scat_dispersion_real
_atom_type_scat_dispersion_imag
_atom_type_scat_source
C C 0.0033 0.0016 'International Tables Vol C Tables 4.2.6.8 and 6.1.1.4'
B B 0.0013 0.0007 'International Tables Vol C Tables 4.2.6.8 and 6.1.1.4'
H H 0.0000 0.0000 'International Tables Vol C Tables 4.2.6.8 and 6.1.1.4'
O O 0.0106 0.0060 'International Tables Vol C Tables 4.2.6.8 and 6.1.1.4'
P P 0.1023 0.0942 'International Tables Vol C Tables 4.2.6.8 and 6.1.1.4'
S S 0.1246 0.1234 'International Tables Vol C Tables 4.2.6.8 and 6.1.1.4'
Rh Rh -1.1178 0.9187 'International Tables Vol C Tables 4.2.6.8 and 6.1.1.4'

loop_
_geom_angle_atom_site_label_1
_geom_angle_atom_site_label_2
_geom_angle_atom_site_label_3
_geom_angle
_geom_angle_site_symmetry_1
_geom_angle_site_symmetry_3
_geom_angle_publ_flag
C15 Rh1 P1 93.7(2) . . ?
C15 Rh1 P2 92.7(2) . . ?
P1 Rh1 P2 173.59(7) . . ?
C15 Rh1 S1 176.4(3) . . ?
P1 Rh1 S1 87.04(5) . . ?
P2 Rh1 S1 86.56(7) . . ?
C1 S1 Rh1 104.39(19) . . ?
C9 P1 C3 105.0(3) . . ?
C9 P1 C2 107.9(2) . . ?
C3 P1 C2 102.3(3) . . ?
C9 P1 Rh1 114.45(18) . . ?
C3 P1 Rh1 118.7(2) . . ?
C2 P1 Rh1 107.38(17) . . ?
C16 P2 C20 105.6(4) . . ?
C16 P2 C18 103.6(5) . . ?
C20 P2 C18 99.1(4) . . ?
C16 P2 Rh1 119.1(4) . . ?
C20 P2 Rh1 114.7(3) . . ?
C18 P2 Rh1 112.3(3) . . ?
C2 C1 B5 110.2(4) . . ?
C2 C1 B4 110.1(5) . . ?
B5 C1 B4 62.7(4) . . ?
C2 C1 B3 61.3(3) . . ?
B5 C1 B3 113.5(5) . . ?
B4 C1 B3 61.7(4) . . ?
C2 C1 B6 60.6(3) . . ?
B5 C1 B6 62.3(4) . . ?
B4 C1 B6 113.6(4) . . ?
B3 C1 B6 113.2(5) . . ?
C2 C1 S1 118.6(4) . . ?
B5 C1 S1 120.7(4) . . ?
B4 C1 S1 122.0(4) . . ?
B3 C1 S1 118.2(4) . . ?
B6 C1 S1 116.6(4) . . ?
C1 C2 B11 110.6(4) . . ?
C1 C2 B7 110.3(4) . . ?
B11 C2 B7 62.2(4) . . ?
C1 C2 B6 61.1(3) . . ?
B11 C2 B6 62.7(4) . . ?
B7 C2 B6 114.0(4) . . ?
C1 C2 B3 60.3(3) . . ?
B11 C2 B3 113.0(4) . . ?
B7 C2 B3 62.3(4) . . ?
B6 C2 B3 112.8(4) . . ?
C1 C2 P1 110.3(3) . . ?
B11 C2 P1 130.1(4) . . ?
B7 C2 P1 125.2(4) . . ?
B6 C2 P1 117.3(4) . . ?
B3 C2 P1 111.5(4) . . ?
C8 C3 C4 119.2(6) . . ?
C8 C3 P1 123.7(5) . . ?
C4 C3 P1 117.1(5) . . ?
C3 C4 C5 119.5(7) . . ?
C6 C5 C4 120.8(8) . . ?
C5 C6 C7 120.1(9) . . ?
C6 C7 C8 119.8(8) . . ?
C3 C8 C7 120.6(8) . . ?
C14 C9 C10 117.9(6) . . ?
C14 C9 P1 115.7(4) . . ?
C10 C9 P1 126.3(4) . . ?
C11 C10 C9 120.1(6) . . ?
C10 C11 C12 121.4(6) . . ?
C13 C12 C11 119.5(6) . . ?
C12 C13 C14 120.1(6) . . ?
C13 C14 C9 121.0(6) . . ?
O1 C15 Rh1 177.4(8) . . ?
C17 C16 P2 117.8(10) . . ?
C19 C18 P2 114.5(7) . . ?
C21 C20 P2 116.1(7) . . ?
C1 B3 C2 58.4(3) . . ?
C1 B3 B8 106.0(5) . . ?
C2 B3 B8 105.2(5) . . ?
C1 B3 B4 58.9(4) . . ?
C2 B3 B4 105.6(5) . . ?
B8 B3 B4 60.5(4) . . ?
C1 B3 B7 105.6(5) . . ?
C2 B3 B7 58.4(3) . . ?
B8 B3 B7 60.0(4) . . ?
B4 B3 B7 108.2(5) . . ?
C1 B4 B3 59.5(4) . . ?
C1 B4 B9 105.9(5) . . ?
B3 B4 B9 108.5(5) . . ?
C1 B4 B8 105.9(5) . . ?
B3 B4 B8 59.8(4) . . ?
B9 B4 B8 60.6(4) . . ?
C1 B4 B5 58.4(4) . . ?
B3 B4 B5 108.1(5) . . ?
B9 B4 B5 60.7(4) . . ?
B8 B4 B5 109.0(5) . . ?
C1 B5 B4 58.8(4) . . ?
C1 B5 B6 59.8(4) . . ?
B4 B5 B6 108.4(5) . . ?
C1 B5 B9 105.0(5) . . ?
B4 B5 B9 59.1(4) . . ?
B6 B5 B9 108.3(5) . . ?
C1 B5 B10 105.7(5) . . ?
B4 B5 B10 107.6(5) . . ?
B6 B5 B10 59.8(4) . . ?
B9 B5 B10 60.4(4) . . ?
C2 B6 C1 58.2(3) . . ?
C2 B6 B10 104.6(5) . . ?
C1 B6 B10 104.8(5) . . ?
C2 B6 B5 104.9(5) . . ?
C1 B6 B5 57.9(4) . . ?
B10 B6 B5 60.4(4) . . ?
C2 B6 B11 58.3(3) . . ?
C1 B6 B11 104.8(4) . . ?
B10 B6 B11 59.4(4) . . ?
B5 B6 B11 107.4(5) . . ?
C2 B7 B12 105.0(5) . . ?
C2 B7 B8 105.4(5) . . ?
B12 B7 B8 60.7(4) . . ?
C2 B7 B11 58.8(3) . . ?
B12 B7 B11 59.5(4) . . ?
B8 B7 B11 108.2(5) . . ?
C2 B7 B3 59.4(3) . . ?
B12 B7 B3 107.6(5) . . ?
B8 B7 B3 59.2(4) . . ?
B11 B7 B3 107.9(5) . . ?
B3 B8 B4 59.8(4) . . ?
B3 B8 B7 60.8(4) . . ?
B4 B8 B7 108.3(5) . . ?
B3 B8 B9 107.5(5) . . ?
B4 B8 B9 59.4(4) . . ?
B7 B8 B9 108.0(5) . . ?
B3 B8 B12 108.0(5) . . ?
B4 B8 B12 107.5(6) . . ?
B7 B8 B12 59.6(4) . . ?
B9 B8 B12 60.2(5) . . ?
B4 B9 B8 60.0(4) . . ?
B4 B9 B5 60.1(4) . . ?
B8 B9 B5 108.0(5) . . ?
B4 B9 B12 107.9(6) . . ?
B8 B9 B12 60.1(5) . . ?
B5 B9 B12 107.5(6) . . ?
B4 B9 B10 108.0(5) . . ?
B8 B9 B10 107.8(6) . . ?
B5 B9 B10 59.9(4) . . ?
B12 B9 B10 59.5(4) . . ?
B11 B10 B6 60.7(4) . . ?
B11 B10 B12 59.4(4) . . ?
B6 B10 B12 108.1(5) . . ?
B11 B10 B5 107.9(5) . . ?
B6 B10 B5 59.8(4) . . ?
B12 B10 B5 107.7(5) . . ?
B11 B10 B9 107.4(5) . . ?
B6 B10 B9 107.7(5) . . ?
B12 B10 B9 59.9(4) . . ?
B5 B10 B9 59.7(4) . . ?
C2 B11 B12 105.6(5) . . ?
C2 B11 B10 105.5(5) . . ?
B12 B11 B10 60.7(4) . . ?
C2 B11 B7 59.0(3) . . ?
B12 B11 B7 60.1(4) . . ?
B10 B11 B7 108.7(5) . . ?
C2 B11 B6 59.0(3) . . ?
B12 B11 B6 108.6(5) . . ?
B10 B11 B6 59.9(4) . . ?
B7 B11 B6 108.3(4) . . ?
B11 B12 B7 60.4(4) . . ?
B11 B12 B10 59.9(4) . . ?
B7 B12 B10 108.3(5) . . ?
B11 B12 B8 108.1(5) . . ?
B7 B12 B8 59.8(4) . . ?
B10 B12 B8 108.3(5) . . ?
B11 B12 B9 108.3(5) . . ?
B7 B12 B9 107.8(5) . . ?
B10 B12 B9 60.5(5) . . ?
B8 B12 B9 59.7(5) . . ?

loop_
_geom_bond_atom_site_label_1
_geom_bond_atom_site_label_2
_geom_bond_distance
_geom_bond_site_symmetry_2
_geom_bond_publ_flag
Rh1 C15 1.810(8) . ?
Rh1 P1 2.2982(14) . ?
Rh1 P2 2.3169(17) . ?
Rh1 S1 2.3394(17) . ?
S1 C1 1.783(6) . ?
P1 C9 1.817(6) . ?
P1 C3 1.826(6) . ?
P1 C2 1.878(5) . ?
P2 C16 1.799(8) . ?
P2 C20 1.819(8) . ?
P2 C18 1.858(9) . ?
O1 C15 1.152(9) . ?
C1 C2 1.681(7) . ?
C1 B5 1.697(8) . ?
C1 B4 1.705(9) . ?
C1 B3 1.715(9) . ?
C1 B6 1.732(8) . ?
C2 B11 1.709(7) . ?
C2 B7 1.713(8) . ?
C2 B6 1.723(8) . ?
C2 B3 1.731(8) . ?
C3 C8 1.367(9) . ?
C3 C4 1.381(9) . ?
C4 C5 1.384(10) . ?
C5 C6 1.353(13) . ?
C6 C7 1.364(13) . ?
C7 C8 1.384(10) . ?
C9 C14 1.388(8) . ?
C9 C10 1.395(8) . ?
C10 C11 1.366(9) . ?
C11 C12 1.368(9) . ?
C12 C13 1.364(9) . ?
C13 C14 1.379(9) . ?
C16 C17 1.419(16) . ?
C18 C19 1.426(12) . ?
C20 C21 1.480(13) . ?
B3 B8 1.752(10) . ?
B3 B4 1.753(10) . ?
B3 B7 1.781(9) . ?
B4 B9 1.753(10) . ?
B4 B8 1.765(11) . ?
B4 B5 1.771(11) . ?
B5 B6 1.773(10) . ?
B5 B9 1.782(11) . ?
B5 B10 1.784(10) . ?
B6 B10 1.772(9) . ?
B6 B11 1.786(9) . ?
B7 B12 1.763(10) . ?
B7 B8 1.767(10) . ?
B7 B11 1.768(10) . ?
B8 B9 1.776(12) . ?
B8 B12 1.782(11) . ?
B9 B12 1.784(12) . ?
B9 B10 1.794(11) . ?
B10 B11 1.763(10) . ?
B10 B12 1.777(11) . ?
B11 B12 1.753(10) . ?

loop_
_geom_torsion_atom_site_label_1
_geom_torsion_atom_site_label_2
_geom_torsion_atom_site_label_3
_geom_torsion_atom_site_label_4
_geom_torsion
_geom_torsion_site_symmetry_1
_geom_torsion_site_symmetry_2
_geom_torsion_site_symmetry_3
_geom_torsion_site_symmetry_4
_geom_torsion_publ_flag
C15 Rh1 S1 C1 133(4) . . . . ?
P1 Rh1 S1 C1 30.8(2) . . . . ?
P2 Rh1 S1 C1 -148.7(2) . . . . ?
C15 Rh1 P1 C9 -86.2(3) . . . . ?
P2 Rh1 P1 C9 94.5(6) . . . . ?
S1 Rh1 P1 C9 90.3(2) . . . . ?
C15 Rh1 P1 C3 38.8(4) . . . . ?
P2 Rh1 P1 C3 -140.5(6) . . . . ?
S1 Rh1 P1 C3 -144.7(2) . . . . ?
C15 Rh1 P1 C2 154.1(3) . . . . ?
P2 Rh1 P1 C2 -25.2(6) . . . . ?
S1 Rh1 P1 C2 -29.41(18) . . . . ?
C15 Rh1 P2 C16 1.9(6) . . . . ?
P1 Rh1 P2 C16 -178.8(7) . . . . ?
S1 Rh1 P2 C16 -174.6(5) . . . . ?
C15 Rh1 P2 C20 -124.6(4) . . . . ?
P1 Rh1 P2 C20 54.6(7) . . . . ?
S1 Rh1 P2 C20 58.9(4) . . . . ?
C15 Rh1 P2 C18 123.2(4) . . . . ?
P1 Rh1 P2 C18 -57.5(7) . . . . ?
S1 Rh1 P2 C18 -53.2(3) . . . . ?
Rh1 S1 C1 C2 -26.8(4) . . . . ?
Rh1 S1 C1 B5 -168.3(4) . . . . ?
Rh1 S1 C1 B4 116.6(4) . . . . ?
Rh1 S1 C1 B3 44.1(4) . . . . ?
Rh1 S1 C1 B6 -96.2(4) . . . . ?
B5 C1 C2 B11 -0.9(6) . . . . ?
B4 C1 C2 B11 66.4(5) . . . . ?
B3 C1 C2 B11 105.4(5) . . . . ?
B6 C1 C2 B11 -40.0(4) . . . . ?
S1 C1 C2 B11 -146.1(4) . . . . ?
B5 C1 C2 B7 -67.8(6) . . . . ?
B4 C1 C2 B7 -0.5(6) . . . . ?
B3 C1 C2 B7 38.5(4) . . . . ?
B6 C1 C2 B7 -106.9(5) . . . . ?
S1 C1 C2 B7 146.9(4) . . . . ?
B5 C1 C2 B6 39.1(5) . . . . ?
B4 C1 C2 B6 106.4(5) . . . . ?
B3 C1 C2 B6 145.4(5) . . . . ?
S1 C1 C2 B6 -106.2(5) . . . . ?
B5 C1 C2 B3 -106.4(5) . . . . ?
B4 C1 C2 B3 -39.0(4) . . . . ?
B6 C1 C2 B3 -145.4(5) . . . . ?
S1 C1 C2 B3 108.4(5) . . . . ?
B5 C1 C2 P1 149.8(4) . . . . ?
B4 C1 C2 P1 -142.8(4) . . . . ?
B3 C1 C2 P1 -103.8(4) . . . . ?
B6 C1 C2 P1 110.8(4) . . . . ?
S1 C1 C2 P1 4.6(5) . . . . ?
C9 P1 C2 C1 -103.2(4) . . . . ?
C3 P1 C2 C1 146.4(4) . . . . ?
Rh1 P1 C2 C1 20.7(4) . . . . ?
C9 P1 C2 B11 40.1(5) . . . . ?
C3 P1 C2 B11 -70.3(5) . . . . ?
Rh1 P1 C2 B11 163.9(4) . . . . ?
C9 P1 C2 B7 121.3(5) . . . . ?
C3 P1 C2 B7 10.9(5) . . . . ?
Rh1 P1 C2 B7 -114.8(4) . . . . ?
C9 P1 C2 B6 -36.0(4) . . . . ?
C3 P1 C2 B6 -146.4(4) . . . . ?
Rh1 P1 C2 B6 87.8(4) . . . . ?
C9 P1 C2 B3 -168.2(4) . . . . ?
C3 P1 C2 B3 81.4(4) . . . . ?
Rh1 P1 C2 B3 -44.4(4) . . . . ?
C9 P1 C3 C8 -17.5(7) . . . . ?
C2 P1 C3 C8 95.1(6) . . . . ?
Rh1 P1 C3 C8 -146.9(5) . . . . ?
C9 P1 C3 C4 162.2(5) . . . . ?
C2 P1 C3 C4 -85.2(6) . . . . ?
Rh1 P1 C3 C4 32.7(6) . . . . ?
C8 C3 C4 C5 -0.6(12) . . . . ?
P1 C3 C4 C5 179.7(7) . . . . ?
C3 C4 C5 C6 1.1(16) . . . . ?
C4 C5 C6 C7 -1.1(18) . . . . ?
C5 C6 C7 C8 0.5(18) . . . . ?
C4 C3 C8 C7 0.1(12) . . . . ?
P1 C3 C8 C7 179.7(7) . . . . ?
C6 C7 C8 C3 -0.1(15) . . . . ?
C3 P1 C9 C14 -109.2(5) . . . . ?
C2 P1 C9 C14 142.2(4) . . . . ?
Rh1 P1 C9 C14 22.7(5) . . . . ?
C3 P1 C9 C10 67.0(6) . . . . ?
C2 P1 C9 C10 -41.6(6) . . . . ?
Rh1 P1 C9 C10 -161.0(5) . . . . ?
C14 C9 C10 C11 -0.8(10) . . . . ?
P1 C9 C10 C11 -177.0(6) . . . . ?
C9 C10 C11 C12 0.9(12) . . . . ?
C10 C11 C12 C13 0.0(12) . . . . ?
C11 C12 C13 C14 -1.0(11) . . . . ?
C12 C13 C14 C9 1.1(10) . . . . ?
C10 C9 C14 C13 -0.2(9) . . . . ?
P1 C9 C14 C13 176.3(5) . . . . ?
P1 Rh1 C15 O1 68(16) . . . . ?
P2 Rh1 C15 O1 -112(16) . . . . ?
S1 Rh1 C15 O1 -34(19) . . . . ?
C20 P2 C16 C17 58.7(11) . . . . ?
C18 P2 C16 C17 162.4(10) . . . . ?
Rh1 P2 C16 C17 -72.0(10) . . . . ?
C16 P2 C18 C19 67.8(9) . . . . ?
C20 P2 C18 C19 176.5(8) . . . . ?
Rh1 P2 C18 C19 -62.0(9) . . . . ?
C16 P2 C20 C21 -87.4(9) . . . . ?
C18 P2 C20 C21 165.6(8) . . . . ?
Rh1 P2 C20 C21 45.8(9) . . . . ?
B5 C1 B3 C2 101.1(5) . . . . ?
B4 C1 B3 C2 137.8(5) . . . . ?
B6 C1 B3 C2 32.5(4) . . . . ?
S1 C1 B3 C2 -109.0(4) . . . . ?
C2 C1 B3 B8 -98.3(5) . . . . ?
B5 C1 B3 B8 2.8(7) . . . . ?
B4 C1 B3 B8 39.5(5) . . . . ?
B6 C1 B3 B8 -65.8(6) . . . . ?
S1 C1 B3 B8 152.7(4) . . . . ?
C2 C1 B3 B4 -137.8(5) . . . . ?
B5 C1 B3 B4 -36.7(5) . . . . ?
B6 C1 B3 B4 -105.2(5) . . . . ?
S1 C1 B3 B4 113.2(5) . . . . ?
C2 C1 B3 B7 -35.7(4) . . . . ?
B5 C1 B3 B7 65.4(6) . . . . ?
B4 C1 B3 B7 102.1(5) . . . . ?
B6 C1 B3 B7 -3.2(6) . . . . ?
S1 C1 B3 B7 -144.7(4) . . . . ?
B11 C2 B3 C1 -101.4(5) . . . . ?
B7 C2 B3 C1 -138.7(5) . . . . ?
B6 C2 B3 C1 -32.6(4) . . . . ?
P1 C2 B3 C1 101.8(4) . . . . ?
C1 C2 B3 B8 99.6(5) . . . . ?
B11 C2 B3 B8 -1.8(6) . . . . ?
B7 C2 B3 B8 -39.0(5) . . . . ?
B6 C2 B3 B8 67.0(6) . . . . ?
P1 C2 B3 B8 -158.6(4) . . . . ?
C1 C2 B3 B4 36.7(4) . . . . ?
B11 C2 B3 B4 -64.7(6) . . . . ?
B7 C2 B3 B4 -102.0(5) . . . . ?
B6 C2 B3 B4 4.1(6) . . . . ?
P1 C2 B3 B4 138.4(4) . . . . ?
C1 C2 B3 B7 138.7(5) . . . . ?
B11 C2 B3 B7 37.3(5) . . . . ?
B6 C2 B3 B7 106.1(5) . . . . ?
P1 C2 B3 B7 -119.5(4) . . . . ?
C2 C1 B4 B3 38.9(4) . . . . ?
B5 C1 B4 B3 141.9(5) . . . . ?
B6 C1 B4 B3 104.7(5) . . . . ?
S1 C1 B4 B3 -107.3(5) . . . . ?
C2 C1 B4 B9 -63.6(6) . . . . ?
B5 C1 B4 B9 39.5(5) . . . . ?
B3 C1 B4 B9 -102.4(6) . . . . ?
B6 C1 B4 B9 2.2(7) . . . . ?
S1 C1 B4 B9 150.3(5) . . . . ?
C2 C1 B4 B8 -0.2(6) . . . . ?
B5 C1 B4 B8 102.8(5) . . . . ?
B3 C1 B4 B8 -39.1(5) . . . . ?
B6 C1 B4 B8 65.5(6) . . . . ?
S1 C1 B4 B8 -146.4(4) . . . . ?
C2 C1 B4 B5 -103.0(5) . . . . ?
B3 C1 B4 B5 -141.9(5) . . . . ?
B6 C1 B4 B5 -37.3(5) . . . . ?
S1 C1 B4 B5 110.8(5) . . . . ?
C2 B3 B4 C1 -36.4(4) . . . . ?
B8 B3 B4 C1 -135.4(5) . . . . ?
B7 B3 B4 C1 -97.7(5) . . . . ?
C1 B3 B4 B9 97.9(6) . . . . ?
C2 B3 B4 B9 61.5(6) . . . . ?
B8 B3 B4 B9 -37.4(5) . . . . ?
B7 B3 B4 B9 0.3(7) . . . . ?
C1 B3 B4 B8 135.4(5) . . . . ?
C2 B3 B4 B8 98.9(5) . . . . ?
B7 B3 B4 B8 37.7(5) . . . . ?
C1 B3 B4 B5 33.6(5) . . . . ?
C2 B3 B4 B5 -2.9(6) . . . . ?
B8 B3 B4 B5 -101.8(5) . . . . ?
B7 B3 B4 B5 -64.1(6) . . . . ?
C2 C1 B5 B4 102.8(5) . . . . ?
B3 C1 B5 B4 36.3(5) . . . . ?
B6 C1 B5 B4 141.2(5) . . . . ?
S1 C1 B5 B4 -112.8(5) . . . . ?
C2 C1 B5 B6 -38.3(4) . . . . ?
B4 C1 B5 B6 -141.2(5) . . . . ?
B3 C1 B5 B6 -104.9(5) . . . . ?
S1 C1 B5 B6 106.0(5) . . . . ?
C2 C1 B5 B9 64.3(6) . . . . ?
B4 C1 B5 B9 -38.5(5) . . . . ?
B3 C1 B5 B9 -2.2(7) . . . . ?
B6 C1 B5 B9 102.7(6) . . . . ?
S1 C1 B5 B9 -151.3(5) . . . . ?
C2 C1 B5 B10 1.4(7) . . . . ?
B4 C1 B5 B10 -101.4(6) . . . . ?
B3 C1 B5 B10 -65.1(6) . . . . ?
B6 C1 B5 B10 39.8(5) . . . . ?
S1 C1 B5 B10 145.8(5) . . . . ?
B3 B4 B5 C1 -34.0(4) . . . . ?
B9 B4 B5 C1 -135.5(6) . . . . ?
B8 B4 B5 C1 -97.4(5) . . . . ?
C1 B4 B5 B6 34.8(4) . . . . ?
B3 B4 B5 B6 0.8(7) . . . . ?
B9 B4 B5 B6 -100.7(6) . . . . ?
B8 B4 B5 B6 -62.6(6) . . . . ?
C1 B4 B5 B9 135.5(6) . . . . ?
B3 B4 B5 B9 101.5(6) . . . . ?
B8 B4 B5 B9 38.1(5) . . . . ?
C1 B4 B5 B10 98.0(5) . . . . ?
B3 B4 B5 B10 64.0(6) . . . . ?
B9 B4 B5 B10 -37.5(5) . . . . ?
B8 B4 B5 B10 0.6(6) . . . . ?
B11 C2 B6 C1 137.4(5) . . . . ?
B7 C2 B6 C1 100.9(5) . . . . ?
B3 C2 B6 C1 32.3(4) . . . . ?
P1 C2 B6 C1 -99.2(4) . . . . ?
C1 C2 B6 B10 -98.6(5) . . . . ?
B11 C2 B6 B10 38.8(4) . . . . ?
B7 C2 B6 B10 2.3(6) . . . . ?
B3 C2 B6 B10 -66.2(6) . . . . ?
P1 C2 B6 B10 162.2(4) . . . . ?
C1 C2 B6 B5 -35.8(4) . . . . ?
B11 C2 B6 B5 101.6(5) . . . . ?
B7 C2 B6 B5 65.0(6) . . . . ?
B3 C2 B6 B5 -3.5(6) . . . . ?
P1 C2 B6 B5 -135.1(4) . . . . ?
C1 C2 B6 B11 -137.4(5) . . . . ?
B7 C2 B6 B11 -36.5(5) . . . . ?
B3 C2 B6 B11 -105.1(5) . . . . ?
P1 C2 B6 B11 123.4(4) . . . . ?
B5 C1 B6 C2 -138.1(5) . . . . ?
B4 C1 B6 C2 -100.7(5) . . . . ?
B3 C1 B6 C2 -32.8(4) . . . . ?
S1 C1 B6 C2 109.4(4) . . . . ?
C2 C1 B6 B10 98.2(5) . . . . ?
B5 C1 B6 B10 -39.9(5) . . . . ?
B4 C1 B6 B10 -2.5(7) . . . . ?
B3 C1 B6 B10 65.4(6) . . . . ?
S1 C1 B6 B10 -152.4(4) . . . . ?
C2 C1 B6 B5 138.1(5) . . . . ?
B4 C1 B6 B5 37.4(5) . . . . ?
B3 C1 B6 B5 105.3(5) . . . . ?
S1 C1 B6 B5 -112.5(5) . . . . ?
C2 C1 B6 B11 36.6(4) . . . . ?
B5 C1 B6 B11 -101.5(5) . . . . ?
B4 C1 B6 B11 -64.1(6) . . . . ?
B3 C1 B6 B11 3.8(6) . . . . ?
S1 C1 B6 B11 146.0(4) . . . . ?
C1 B5 B6 C2 36.0(4) . . . . ?
B4 B5 B6 C2 1.5(6) . . . . ?
B9 B5 B6 C2 -61.1(6) . . . . ?
B10 B5 B6 C2 -98.5(5) . . . . ?
B4 B5 B6 C1 -34.4(5) . . . . ?
B9 B5 B6 C1 -97.1(5) . . . . ?
B10 B5 B6 C1 -134.5(5) . . . . ?
C1 B5 B6 B10 134.5(5) . . . . ?
B4 B5 B6 B10 100.1(6) . . . . ?
B9 B5 B6 B10 37.4(5) . . . . ?
C1 B5 B6 B11 96.8(5) . . . . ?
B4 B5 B6 B11 62.4(6) . . . . ?
B9 B5 B6 B11 -0.2(6) . . . . ?
B10 B5 B6 B11 -37.7(5) . . . . ?
C1 C2 B7 B12 64.1(5) . . . . ?
B11 C2 B7 B12 -39.1(5) . . . . ?
B6 C2 B7 B12 -2.4(6) . . . . ?
B3 C2 B7 B12 101.8(5) . . . . ?
P1 C2 B7 B12 -160.4(4) . . . . ?
C1 C2 B7 B8 1.0(6) . . . . ?
B11 C2 B7 B8 -102.2(5) . . . . ?
B6 C2 B7 B8 -65.5(6) . . . . ?
B3 C2 B7 B8 38.7(5) . . . . ?
P1 C2 B7 B8 136.5(4) . . . . ?
C1 C2 B7 B11 103.2(5) . . . . ?
B6 C2 B7 B11 36.7(5) . . . . ?
B3 C2 B7 B11 140.9(5) . . . . ?
P1 C2 B7 B11 -121.3(5) . . . . ?
C1 C2 B7 B3 -37.7(4) . . . . ?
B11 C2 B7 B3 -140.9(5) . . . . ?
B6 C2 B7 B3 -104.2(5) . . . . ?
P1 C2 B7 B3 97.8(5) . . . . ?
C1 B3 B7 C2 35.7(4) . . . . ?
B8 B3 B7 C2 135.4(5) . . . . ?
B4 B3 B7 C2 97.5(5) . . . . ?
C1 B3 B7 B12 -61.6(6) . . . . ?
C2 B3 B7 B12 -97.4(5) . . . . ?
B8 B3 B7 B12 38.1(5) . . . . ?
B4 B3 B7 B12 0.1(6) . . . . ?
C1 B3 B7 B8 -99.7(5) . . . . ?
C2 B3 B7 B8 -135.4(5) . . . . ?
B4 B3 B7 B8 -37.9(5) . . . . ?
C1 B3 B7 B11 1.2(6) . . . . ?
C2 B3 B7 B11 -34.5(4) . . . . ?
B8 B3 B7 B11 100.9(6) . . . . ?
B4 B3 B7 B11 63.0(6) . . . . ?
C1 B3 B8 B4 -38.7(5) . . . . ?
C2 B3 B8 B4 -99.6(5) . . . . ?
B7 B3 B8 B4 -137.8(5) . . . . ?
C1 B3 B8 B7 99.1(5) . . . . ?
C2 B3 B8 B7 38.3(4) . . . . ?
B4 B3 B8 B7 137.8(5) . . . . ?
C1 B3 B8 B9 -2.1(7) . . . . ?
C2 B3 B8 B9 -62.9(6) . . . . ?
B4 B3 B8 B9 36.6(5) . . . . ?
B7 B3 B8 B9 -101.2(6) . . . . ?
C1 B3 B8 B12 61.4(7) . . . . ?
C2 B3 B8 B12 0.6(7) . . . . ?
B4 B3 B8 B12 100.2(6) . . . . ?
B7 B3 B8 B12 -37.7(5) . . . . ?
C1 B4 B8 B3 39.0(4) . . . . ?
B9 B4 B8 B3 138.6(6) . . . . ?
B5 B4 B8 B3 100.4(5) . . . . ?
C1 B4 B8 B7 0.9(6) . . . . ?
B3 B4 B8 B7 -38.1(5) . . . . ?
B9 B4 B8 B7 100.5(6) . . . . ?
B5 B4 B8 B7 62.3(6) . . . . ?
C1 B4 B8 B9 -99.6(5) . . . . ?
B3 B4 B8 B9 -138.6(6) . . . . ?
B5 B4 B8 B9 -38.2(5) . . . . ?
C1 B4 B8 B12 -62.1(6) . . . . ?
B3 B4 B8 B12 -101.0(5) . . . . ?
B9 B4 B8 B12 37.6(5) . . . . ?
B5 B4 B8 B12 -0.6(7) . . . . ?
C2 B7 B8 B3 -38.8(4) . . . . ?
B12 B7 B8 B3 -137.6(5) . . . . ?
B11 B7 B8 B3 -100.4(5) . . . . ?
C2 B7 B8 B4 -1.1(6) . . . . ?
B12 B7 B8 B4 -99.9(6) . . . . ?
B11 B7 B8 B4 -62.8(6) . . . . ?
B3 B7 B8 B4 37.7(5) . . . . ?
C2 B7 B8 B9 61.7(6) . . . . ?
B12 B7 B8 B9 -37.2(5) . . . . ?
B11 B7 B8 B9 0.0(6) . . . . ?
B3 B7 B8 B9 100.5(6) . . . . ?
C2 B7 B8 B12 98.8(5) . . . . ?
B11 B7 B8 B12 37.2(5) . . . . ?
B3 B7 B8 B12 137.6(5) . . . . ?
C1 B4 B9 B8 99.6(5) . . . . ?
B3 B4 B9 B8 37.1(5) . . . . ?
B5 B4 B9 B8 137.9(6) . . . . ?
C1 B4 B9 B5 -38.4(5) . . . . ?
B3 B4 B9 B5 -100.9(6) . . . . ?
B8 B4 B9 B5 -137.9(6) . . . . ?
C1 B4 B9 B12 61.9(7) . . . . ?
B3 B4 B9 B12 -0.6(7) . . . . ?
B8 B4 B9 B12 -37.7(5) . . . . ?
B5 B4 B9 B12 100.3(6) . . . . ?
C1 B4 B9 B10 -1.0(7) . . . . ?
B3 B4 B9 B10 -63.5(7) . . . . ?
B8 B4 B9 B10 -100.6(6) . . . . ?
B5 B4 B9 B10 37.4(5) . . . . ?
B3 B8 B9 B4 -36.8(5) . . . . ?
B7 B8 B9 B4 -101.0(5) . . . . ?
B12 B8 B9 B4 -137.9(5) . . . . ?
B3 B8 B9 B5 0.8(7) . . . . ?
B4 B8 B9 B5 37.6(5) . . . . ?
B7 B8 B9 B5 -63.4(7) . . . . ?
B12 B8 B9 B5 -100.3(6) . . . . ?
B3 B8 B9 B12 101.1(6) . . . . ?
B4 B8 B9 B12 137.9(5) . . . . ?
B7 B8 B9 B12 36.9(5) . . . . ?
B3 B8 B9 B10 64.1(7) . . . . ?
B4 B8 B9 B10 100.9(6) . . . . ?
B7 B8 B9 B10 -0.1(7) . . . . ?
B12 B8 B9 B10 -37.0(5) . . . . ?
C1 B5 B9 B4 38.4(5) . . . . ?
B6 B5 B9 B4 101.0(5) . . . . ?
B10 B5 B9 B4 138.1(6) . . . . ?
C1 B5 B9 B8 0.8(7) . . . . ?
B4 B5 B9 B8 -37.6(5) . . . . ?
B6 B5 B9 B8 63.4(7) . . . . ?
B10 B5 B9 B8 100.5(6) . . . . ?
C1 B5 B9 B12 -62.6(6) . . . . ?
B4 B5 B9 B12 -101.0(6) . . . . ?
B6 B5 B9 B12 0.0(7) . . . . ?
B10 B5 B9 B12 37.1(5) . . . . ?
C1 B5 B9 B10 -99.8(5) . . . . ?
B4 B5 B9 B10 -138.1(5) . . . . ?
B6 B5 B9 B10 -37.1(5) . . . . ?
C2 B6 B10 B11 -38.3(4) . . . . ?
C1 B6 B10 B11 -98.7(5) . . . . ?
B5 B6 B10 B11 -137.4(5) . . . . ?
C2 B6 B10 B12 -1.3(7) . . . . ?
C1 B6 B10 B12 -61.7(6) . . . . ?
B5 B6 B10 B12 -100.3(6) . . . . ?
B11 B6 B10 B12 37.0(5) . . . . ?
C2 B6 B10 B5 99.1(5) . . . . ?
C1 B6 B10 B5 38.7(5) . . . . ?
B11 B6 B10 B5 137.4(5) . . . . ?
C2 B6 B10 B9 62.1(6) . . . . ?
C1 B6 B10 B9 1.7(7) . . . . ?
B5 B6 B10 B9 -37.0(5) . . . . ?
B11 B6 B10 B9 100.4(6) . . . . ?
C1 B5 B10 B11 -1.4(7) . . . . ?
B4 B5 B10 B11 -63.1(6) . . . . ?
B6 B5 B10 B11 38.4(5) . . . . ?
B9 B5 B10 B11 -100.0(6) . . . . ?
C1 B5 B10 B6 -39.8(5) . . . . ?
B4 B5 B10 B6 -101.5(5) . . . . ?
B9 B5 B10 B6 -138.4(5) . . . . ?
C1 B5 B10 B12 61.3(6) . . . . ?
B4 B5 B10 B12 -0.4(6) . . . . ?
B6 B5 B10 B12 101.1(5) . . . . ?
B9 B5 B10 B12 -37.4(5) . . . . ?
C1 B5 B10 B9 98.6(6) . . . . ?
B4 B5 B10 B9 36.9(5) . . . . ?
B6 B5 B10 B9 138.4(5) . . . . ?
B4 B9 B10 B11 63.6(7) . . . . ?
B8 B9 B10 B11 0.2(7) . . . . ?
B5 B9 B10 B11 101.0(5) . . . . ?
B12 B9 B10 B11 -37.1(5) . . . . ?
B4 B9 B10 B6 -0.4(7) . . . . ?
B8 B9 B10 B6 -63.8(7) . . . . ?
B5 B9 B10 B6 37.0(5) . . . . ?
B12 B9 B10 B6 -101.1(6) . . . . ?
B4 B9 B10 B12 100.6(6) . . . . ?
B8 B9 B10 B12 37.3(5) . . . . ?
B5 B9 B10 B12 138.1(5) . . . . ?
B4 B9 B10 B5 -37.5(5) . . . . ?
B8 B9 B10 B5 -100.9(5) . . . . ?
B12 B9 B10 B5 -138.1(5) . . . . ?
C1 C2 B11 B12 -63.3(6) . . . . ?
B7 C2 B11 B12 39.5(5) . . . . ?
B6 C2 B11 B12 -102.6(5) . . . . ?
B3 C2 B11 B12 2.2(6) . . . . ?
P1 C2 B11 B12 153.6(4) . . . . ?
C1 C2 B11 B10 0.0(6) . . . . ?
B7 C2 B11 B10 102.8(5) . . . . ?
B6 C2 B11 B10 -39.3(5) . . . . ?
B3 C2 B11 B10 65.5(6) . . . . ?
P1 C2 B11 B10 -143.2(4) . . . . ?
C1 C2 B11 B7 -102.8(5) . . . . ?
B6 C2 B11 B7 -142.1(5) . . . . ?
B3 C2 B11 B7 -37.3(5) . . . . ?
P1 C2 B11 B7 114.1(5) . . . . ?
C1 C2 B11 B6 39.3(4) . . . . ?
B7 C2 B11 B6 142.1(5) . . . . ?
B3 C2 B11 B6 104.8(5) . . . . ?
P1 C2 B11 B6 -103.9(5) . . . . ?
B6 B10 B11 C2 38.9(4) . . . . ?
B12 B10 B11 C2 -99.4(5) . . . . ?
B5 B10 B11 C2 0.9(6) . . . . ?
B9 B10 B11 C2 -62.1(6) . . . . ?
B6 B10 B11 B12 138.3(5) . . . . ?
B5 B10 B11 B12 100.3(6) . . . . ?
B9 B10 B11 B12 37.3(5) . . . . ?
B6 B10 B11 B7 100.8(5) . . . . ?
B12 B10 B11 B7 -37.5(5) . . . . ?
B5 B10 B11 B7 62.8(6) . . . . ?
B9 B10 B11 B7 -0.2(6) . . . . ?
B12 B10 B11 B6 -138.3(5) . . . . ?
B5 B10 B11 B6 -38.0(5) . . . . ?
B9 B10 B11 B6 -101.0(5) . . . . ?
B12 B7 B11 C2 135.0(5) . . . . ?
B8 B7 B11 C2 97.4(5) . . . . ?
B3 B7 B11 C2 34.8(4) . . . . ?
C2 B7 B11 B12 -135.0(5) . . . . ?
B8 B7 B11 B12 -37.7(5) . . . . ?
B3 B7 B11 B12 -100.3(6) . . . . ?
C2 B7 B11 B10 -97.3(5) . . . . ?
B12 B7 B11 B10 37.8(5) . . . . ?
B8 B7 B11 B10 0.1(6) . . . . ?
B3 B7 B11 B10 -62.5(6) . . . . ?
C2 B7 B11 B6 -33.7(4) . . . . ?
B12 B7 B11 B6 101.3(6) . . . . ?
B8 B7 B11 B6 63.6(6) . . . . ?
B3 B7 B11 B6 1.0(6) . . . . ?
C1 B6 B11 C2 -36.5(4) . . . . ?
B10 B6 B11 C2 -135.1(5) . . . . ?
B5 B6 B11 C2 -97.0(5) . . . . ?
C2 B6 B11 B12 97.4(5) . . . . ?
C1 B6 B11 B12 60.9(6) . . . . ?
B10 B6 B11 B12 -37.7(5) . . . . ?
B5 B6 B11 B12 0.4(6) . . . . ?
C2 B6 B11 B10 135.1(5) . . . . ?
C1 B6 B11 B10 98.6(5) . . . . ?
B5 B6 B11 B10 38.1(5) . . . . ?
C2 B6 B11 B7 33.7(4) . . . . ?
C1 B6 B11 B7 -2.8(6) . . . . ?
B10 B6 B11 B7 -101.4(5) . . . . ?
B5 B6 B11 B7 -63.3(6) . . . . ?
C2 B11 B12 B7 -39.0(5) . . . . ?
B10 B11 B12 B7 -138.3(5) . . . . ?
B6 B11 B12 B7 -100.9(5) . . . . ?
C2 B11 B12 B10 99.3(5) . . . . ?
B7 B11 B12 B10 138.3(5) . . . . ?
B6 B11 B12 B10 37.4(5) . . . . ?
C2 B11 B12 B8 -1.7(7) . . . . ?
B10 B11 B12 B8 -101.0(6) . . . . ?
B7 B11 B12 B8 37.3(5) . . . . ?
B6 B11 B12 B8 -63.7(6) . . . . ?
C2 B11 B12 B9 61.5(6) . . . . ?
B10 B11 B12 B9 -37.8(5) . . . . ?
B7 B11 B12 B9 100.5(6) . . . . ?
B6 B11 B12 B9 -0.4(7) . . . . ?
C2 B7 B12 B11 38.7(4) . . . . ?
B8 B7 B12 B11 138.2(5) . . . . ?
B3 B7 B12 B11 100.8(5) . . . . ?
C2 B7 B12 B10 1.4(7) . . . . ?
B8 B7 B12 B10 100.9(6) . . . . ?
B11 B7 B12 B10 -37.3(5) . . . . ?
B3 B7 B12 B10 63.5(6) . . . . ?
C2 B7 B12 B8 -99.5(5) . . . . ?
B11 B7 B12 B8 -138.2(5) . . . . ?
B3 B7 B12 B8 -37.4(5) . . . . ?
C2 B7 B12 B9 -62.6(6) . . . . ?
B8 B7 B12 B9 36.9(5) . . . . ?
B11 B7 B12 B9 -101.3(6) . . . . ?
B3 B7 B12 B9 -0.5(7) . . . . ?
B6 B10 B12 B11 -37.6(5) . . . . ?
B5 B10 B12 B11 -100.8(5) . . . . ?
B9 B10 B12 B11 -138.0(5) . . . . ?
B11 B10 B12 B7 37.5(5) . . . . ?
B6 B10 B12 B7 -0.1(7) . . . . ?
B5 B10 B12 B7 -63.3(7) . . . . ?
B9 B10 B12 B7 -100.5(6) . . . . ?
B11 B10 B12 B8 100.8(5) . . . . ?
B6 B10 B12 B8 63.2(7) . . . . ?
B5 B10 B12 B8 0.0(7) . . . . ?
B9 B10 B12 B8 -37.2(5) . . . . ?
B11 B10 B12 B9 138.0(5) . . . . ?
B6 B10 B12 B9 100.4(6) . . . . ?
B5 B10 B12 B9 37.3(5) . . . . ?
B3 B8 B12 B11 0.7(7) . . . . ?
B4 B8 B12 B11 63.8(7) . . . . ?
B7 B8 B12 B11 -37.5(5) . . . . ?
B9 B8 B12 B11 101.0(6) . . . . ?
B3 B8 B12 B7 38.2(5) . . . . ?
B4 B8 B12 B7 101.3(5) . . . . ?
B9 B8 B12 B7 138.5(5) . . . . ?
B3 B8 B12 B10 -62.7(7) . . . . ?
B4 B8 B12 B10 0.3(7) . . . . ?
B7 B8 B12 B10 -101.0(5) . . . . ?
B9 B8 B12 B10 37.6(5) . . . . ?
B3 B8 B12 B9 -100.3(6) . . . . ?
B4 B8 B12 B9 -37.2(5) . . . . ?
B7 B8 B12 B9 -138.5(5) . . . . ?
B4 B9 B12 B11 -63.2(7) . . . . ?
B8 B9 B12 B11 -100.8(5) . . . . ?
B5 B9 B12 B11 0.3(7) . . . . ?
B10 B9 B12 B11 37.5(5) . . . . ?
B4 B9 B12 B7 0.7(7) . . . . ?
B8 B9 B12 B7 -36.9(5) . . . . ?
B5 B9 B12 B7 64.1(7) . . . . ?
B10 B9 B12 B7 101.4(5) . . . . ?
B4 B9 B12 B10 -100.7(6) . . . . ?
B8 B9 B12 B10 -138.3(5) . . . . ?
B5 B9 B12 B10 -37.3(5) . . . . ?
B4 B9 B12 B8 37.6(5) . . . . ?
B5 B9 B12 B8 101.1(6) . . . . ?
B10 B9 B12 B8 138.3(5) . . . . ?
